data_2208593
loop_
_publ_author_name
'Aslanta\,s, Mehmet'
'Ceylan--\"Unl\"usoy, Meltem'
'Ertan, Rahmiye'
'Kendi, Engin'
'B\"uy\"ukg\"ung\"or, Orhan'

_publ_section_title 3-Methyl-5-(4-oxo-4<i>H</i>-chromen-3-ylmethylene)-1,3-thiazolidine-2,4-dione
_journal_coeditor_code FL2008
_journal_issue 4
_journal_name_full 'Acta Crystallographica Section E'
_journal_page_first o1471
_journal_page_last o1473
_journal_paper_doi 10.1107/S1600536806008762
_journal_volume 62
_journal_year 2006
_chemical_formula_iupac 'C14 H9 N1 O4 S1'
_chemical_formula_moiety 'C14 H9 N1 O4 S1'
_chemical_formula_sum 'C14 H9 N O4 S'
_chemical_formula_weight 287.28
_chemical_name_systematic
;
3-Methyl-5-(4-oxo-4H-chromen-3-ylmethylene)-1,3-thiazolidine-2,4-dione
;
_space_group_IT_number 14
_symmetry_cell_setting monoclinic
_symmetry_space_group_name_Hall '-P 2ybc'
_symmetry_space_group_name_H-M 'P 1 21/c 1'
_audit_creation_method 'WinGX routine CIF_UPDATE'
_cell_angle_alpha 90
_cell_angle_beta 92.439(4)
_cell_angle_gamma 90
_cell_formula_units_Z 4
_cell_length_a 5.5926(3)
_cell_length_b 27.0630(2)
_cell_length_c 7.6829(4)
_cell_measurement_reflns_used 14348
_cell_measurement_temperature 295(2)
_cell_measurement_theta_max 25.98
_cell_measurement_theta_min 1.5
_cell_volume 1161.77(9)
_computing_cell_refinement X-AREA
_computing_data_collection 'X-AREA (Stoe & Cie, 2002)'
_computing_data_reduction 'X-RED (Stoe & Cie, 2002)'
_computing_molecular_graphics 'ORTEP-3 for Windows (Farrugia, 1997)'
_computing_publication_material 'WinGX (Farrugia, 1999)'
_computing_structure_refinement 'SHELXL97 (Sheldrick, 1997)'
_computing_structure_solution 'SHELXS97 (Sheldrick, 1997)'
_diffrn_measured_fraction_theta_full 0.995
_diffrn_measured_fraction_theta_max 0.995
_diffrn_measurement_device_type 'Stoe IPDS-II'
_diffrn_measurement_method \w
_diffrn_radiation_monochromator graphite
_diffrn_radiation_type MoK\a
_diffrn_radiation_wavelength 0.71073
_diffrn_reflns_av_R_equivalents 0.047
_diffrn_reflns_limit_h_max 6
_diffrn_reflns_limit_h_min -6
_diffrn_reflns_limit_k_max 33
_diffrn_reflns_limit_k_min -33
_diffrn_reflns_limit_l_max 9
_diffrn_reflns_limit_l_min -9
_diffrn_reflns_number 15165
_diffrn_reflns_theta_full 25.98
_diffrn_reflns_theta_max 25.98
_diffrn_reflns_theta_min 1.5
_diffrn_standards_decay_% 0
_diffrn_standards_interval_time 0
_diffrn_standards_number 0
_exptl_absorpt_coefficient_mu 0.292
_exptl_absorpt_correction_T_max 0.9714
_exptl_absorpt_correction_T_min 0.9175
_exptl_absorpt_correction_type integration
_exptl_absorpt_process_details '(X-RED32; Stoe & Cie, 2002)'
_exptl_crystal_colour colorless
_exptl_crystal_density_diffrn 1.642
_exptl_crystal_density_method 'not measured'
_exptl_crystal_description prism
_exptl_crystal_F_000 592
_exptl_crystal_size_max 0.3
_exptl_crystal_size_mid 0.2
_exptl_crystal_size_min 0.1
_refine_diff_density_max 0.25
_refine_diff_density_min -0.258
_refine_ls_extinction_method none
_refine_ls_goodness_of_fit_ref 0.962
_refine_ls_hydrogen_treatment mixed
_refine_ls_matrix_type full
_refine_ls_number_parameters 197
_refine_ls_number_reflns 2261
_refine_ls_number_restraints 0
_refine_ls_restrained_S_all 0.962
_refine_ls_R_factor_gt 0.0275
_refine_ls_shift/su_max 0.001
_refine_ls_structure_factor_coef Fsqd
_refine_ls_weighting_details 'calc w=1/[\s^2^(Fo^2^)+(0.0455P)^2^] where P=(Fo^2^+2Fc^2^)/3'
_refine_ls_weighting_scheme calc
_refine_ls_wR_factor_ref 0.0686
_reflns_number_gt 1802
_reflns_number_total 2261
_reflns_threshold_expression I>2\s(I)
_cod_data_source_file fl2008.cif
_cod_data_source_block I
_cod_original_sg_symbol_H-M 'P 21/c'
_cod_database_code 2208593

loop_
_symmetry_equiv_pos_as_xyz
'x, y, z'
'-x, y+1/2, -z+1/2'
'-x, -y, -z'
'x, -y-1/2, z-1/2'

loop_
_atom_site_type_symbol
_atom_site_label
_atom_site_fract_x
_atom_site_fract_y
_atom_site_fract_z
_atom_site_U_iso_or_equiv
_atom_site_adp_type
_atom_site_calc_flag
_atom_site_refinement_flags
_atom_site_occupancy
H H10 -0.043(3) 0.6966(7) 0.668(2) 0.025(5) Uiso d . 1
H H14A 0.317(3) 0.5093(7) 0.869(2) 0.032(5) Uiso d . 1
H H14C 0.210(3) 0.5173(7) 0.676(3) 0.032(5) Uiso d . 1
H H14B 0.041(3) 0.5255(7) 0.842(2) 0.027(5) Uiso d . 1
S S1 0.51183(7) 0.661110(13) 0.88619(5) 0.01623(11) Uani d . 1
O O1 0.50675(19) 0.76199(4) 0.89828(14) 0.0211(2) Uani d . 1
O O2 -0.05283(18) 0.83655(4) 0.66032(13) 0.0177(2) Uani d . 1
O O4 0.63974(19) 0.56829(4) 0.95235(14) 0.0224(3) Uani d . 1
C C5 0.5024(3) 0.86750(5) 0.90701(19) 0.0172(3) Uani d . 1
H H5 0.6323 0.8524 0.9649 0.021 Uiso calc R 1
C C10 0.1012(3) 0.70632(6) 0.72428(19) 0.0159(3) Uani d . 1
C C9 0.1334(3) 0.75944(5) 0.73908(19) 0.0156(3) Uani d . 1
O O3 -0.05127(18) 0.60832(4) 0.65060(13) 0.0199(2) Uani d . 1
N N1 0.2752(2) 0.58055(4) 0.80895(16) 0.0161(3) Uani d . 1
C C6 0.3231(2) 0.83846(6) 0.82685(18) 0.0155(3) Uani d . 1
C C1 0.1312(3) 0.86252(5) 0.74296(18) 0.0161(3) Uani d . 1
C C4 0.4888(3) 0.91826(6) 0.9012(2) 0.0192(3) Uani d . 1
H H4 0.609 0.9373 0.9553 0.023 Uiso calc R 1
C C12 0.1319(3) 0.61705(5) 0.73502(19) 0.0161(3) Uani d . 1
C C2 0.1134(3) 0.91365(6) 0.7344(2) 0.0185(3) Uani d . 1
H H2 -0.0166 0.9288 0.6768 0.022 Uiso calc R 1
C C3 0.2942(3) 0.94137(6) 0.8138(2) 0.0202(3) Uani d . 1
H H3 0.2868 0.9757 0.8093 0.024 Uiso calc R 1
C C11 0.2328(3) 0.66691(5) 0.77530(18) 0.0153(3) Uani d . 1
C C7 0.3370(3) 0.78422(5) 0.82809(18) 0.0159(3) Uani d . 1
C C13 0.4889(3) 0.59569(5) 0.88882(19) 0.0169(3) Uani d . 1
C C8 -0.0439(3) 0.78720(5) 0.66353(19) 0.0169(3) Uani d . 1
H H8 -0.1711 0.7704 0.6088 0.02 Uiso calc R 1
C C14 0.2053(3) 0.52879(6) 0.7975(2) 0.0211(3) Uani d . 1

loop_
_atom_site_aniso_label
_atom_site_aniso_U_11
_atom_site_aniso_U_22
_atom_site_aniso_U_33
_atom_site_aniso_U_12
_atom_site_aniso_U_13
_atom_site_aniso_U_23
S1 0.01454(19) 0.01441(18) 0.01935(19) 0.00005(14) -0.00403(13) 0.00088(15)
O1 0.0182(5) 0.0176(6) 0.0270(6) 0.0030(4) -0.0057(4) 0.0010(5)
O2 0.0157(5) 0.0147(5) 0.0221(5) 0.0011(4) -0.0050(4) -0.0010(4)
O4 0.0204(6) 0.0186(6) 0.0275(6) 0.0026(5) -0.0058(5) 0.0039(5)
C5 0.0156(7) 0.0200(8) 0.0158(7) 0.0006(6) -0.0014(6) 0.0012(6)
C10 0.0137(7) 0.0187(7) 0.0151(7) -0.0017(6) -0.0013(6) -0.0015(6)
C9 0.0165(7) 0.0159(7) 0.0144(7) 0.0012(6) 0.0019(6) 0.0003(6)
O3 0.0172(5) 0.0184(5) 0.0235(6) 0.0000(4) -0.0059(4) -0.0012(4)
N1 0.0163(6) 0.0135(6) 0.0184(6) -0.0009(5) -0.0024(5) 0.0009(5)
C6 0.0156(7) 0.0166(7) 0.0144(7) 0.0008(6) 0.0014(5) 0.0008(6)
C1 0.0161(7) 0.0176(8) 0.0145(7) -0.0017(6) -0.0003(6) -0.0019(6)
C4 0.0176(8) 0.0193(8) 0.0203(7) -0.0037(6) -0.0022(6) -0.0004(6)
C12 0.0168(7) 0.0171(8) 0.0145(7) 0.0010(6) 0.0015(6) 0.0004(6)
C2 0.0180(8) 0.0174(8) 0.0198(7) 0.0036(6) -0.0012(6) 0.0012(6)
C3 0.0232(8) 0.0145(7) 0.0227(8) -0.0006(6) -0.0003(6) 0.0008(6)
C11 0.0142(7) 0.0169(7) 0.0147(7) -0.0008(6) -0.0005(5) 0.0001(6)
C7 0.0155(7) 0.0186(8) 0.0138(7) 0.0012(6) 0.0016(6) 0.0010(6)
C13 0.0169(7) 0.0182(7) 0.0156(7) -0.0002(6) -0.0002(6) 0.0000(6)
C8 0.0174(7) 0.0156(7) 0.0176(7) -0.0015(6) -0.0003(6) -0.0019(6)
C14 0.0228(8) 0.0127(7) 0.0273(9) -0.0002(6) -0.0042(7) 0.0009(6)

loop_
_atom_type_symbol
_atom_type_description
_atom_type_scat_dispersion_real
_atom_type_scat_dispersion_imag
_atom_type_scat_source
C C 0.0033 0.0016 'International Tables Vol C Tables 4.2.6.8 and 6.1.1.4'
H H 0 0 'International Tables Vol C Tables 4.2.6.8 and 6.1.1.4'
N N 0.0061 0.0033 'International Tables Vol C Tables 4.2.6.8 and 6.1.1.4'
O O 0.0106 0.006 'International Tables Vol C Tables 4.2.6.8 and 6.1.1.4'
S S 0.1246 0.1234 'International Tables Vol C Tables 4.2.6.8 and 6.1.1.4'

loop_
_geom_angle_atom_site_label_1
_geom_angle_atom_site_label_2
_geom_angle_atom_site_label_3
_geom_angle
_geom_angle_publ_flag
C11 S1 C13 91.81(7) yes
C8 O2 C1 118.30(11) ?
C4 C5 C6 120.64(14) ?
C4 C5 H5 119.7 ?
C6 C5 H5 119.7 ?
C11 C10 C9 134.22(14) yes
C11 C10 H10 111.2(11) ?
C9 C10 H10 114.6(11) ?
C8 C9 C10 115.42(13) ?
C8 C9 C7 119.09(13) ?
C10 C9 C7 125.50(13) ?
C12 N1 C13 116.54(12) yes
C12 N1 C14 120.96(12) ?
C13 N1 C14 122.47(12) ?
C1 C6 C5 117.82(13) ?
C1 C6 C7 120.69(13) ?
C5 C6 C7 121.48(13) ?
O2 C1 C2 115.83(13) ?
O2 C1 C6 121.43(13) ?
C2 C1 C6 122.74(13) ?
C5 C4 C3 120.11(14) ?
C5 C4 H4 119.9 ?
C3 C4 H4 119.9 ?
O3 C12 N1 122.95(13) ?
O3 C12 C11 126.27(13) ?
N1 C12 C11 110.78(12) ?
C3 C2 C1 118.11(13) ?
C3 C2 H2 120.9 ?
C1 C2 H2 120.9 ?
C2 C3 C4 120.57(14) ?
C2 C3 H3 119.7 ?
C4 C3 H3 119.7 ?
C10 C11 C12 117.38(13) ?
C10 C11 S1 132.67(12) ?
C12 C11 S1 109.95(10) ?
O1 C7 C9 123.44(13) ?
O1 C7 C6 122.11(13) ?
C9 C7 C6 114.45(12) ?
O4 C13 N1 124.91(14) ?
O4 C13 S1 124.47(12) ?
N1 C13 S1 110.62(10) yes
O2 C8 C9 126.03(14) ?
O2 C8 H8 117 ?
C9 C8 H8 117 ?
N1 C14 H14A 109.0(11) ?
N1 C14 H14C 110.0(11) ?
H14A C14 H14C 109.0(15) ?
N1 C14 H14B 108.2(11) ?
H14A C14 H14B 109.6(15) ?
H14C C14 H14B 111.0(15) ?

loop_
_geom_bond_atom_site_label_1
_geom_bond_atom_site_label_2
_geom_bond_distance
_geom_bond_publ_flag
S1 C11 1.7528(15) yes
S1 C13 1.7754(15) yes
O1 C7 1.2289(18) yes
O2 C8 1.3367(18) yes
O2 C1 1.3784(17) yes
O4 C13 1.2102(18) yes
C5 C4 1.376(2) ?
C5 C6 1.396(2) ?
C5 H5 0.93 ?
C10 C11 1.345(2) yes
C10 C9 1.453(2) yes
C10 H10 0.937(19) ?
C9 C8 1.355(2) yes
C9 C7 1.466(2) ?
O3 C12 1.2122(18) yes
N1 C12 1.3790(19) ?
N1 C13 1.3821(19) ?
N1 C14 1.4559(19) yes
C6 C1 1.390(2) ?
C6 C7 1.470(2) ?
C1 C2 1.389(2) ?
C4 C3 1.401(2) ?
C4 H4 0.93 ?
C12 C11 1.490(2) ?
C2 C3 1.380(2) ?
C2 H2 0.93 ?
C3 H3 0.93 ?
C8 H8 0.93 ?
C14 H14A 0.97(2) ?
C14 H14C 0.987(19) ?
C14 H14B 0.995(19) ?

loop_
_geom_hbond_atom_site_label_D
_geom_hbond_atom_site_label_H
_geom_hbond_atom_site_label_A
_geom_hbond_distance_DH
_geom_hbond_distance_HA
_geom_hbond_distance_DA
_geom_hbond_angle_DHA
_geom_hbond_publ_flag
C10 H10 O3 0.936(17) 2.393(19) 2.836(2) 108.7(13) yes
C14 H14A O4 0.970(17) 2.474(18) 2.866(2) 103.9(13) yes

loop_
_geom_torsion_atom_site_label_1
_geom_torsion_atom_site_label_2
_geom_torsion_atom_site_label_3
_geom_torsion_atom_site_label_4
_geom_torsion
_geom_torsion_publ_flag
C11 C10 C9 C8 178.10(16) ?
C11 C10 C9 C7 -2.3(3) yes
C4 C5 C6 C1 -0.5(2) ?
C4 C5 C6 C7 178.55(14) ?
C8 O2 C1 C2 179.55(13) ?
C8 O2 C1 C6 0.5(2) ?
C5 C6 C1 O2 179.84(13) yes
C7 C6 C1 O2 0.8(2) ?
C5 C6 C1 C2 0.8(2) ?
C7 C6 C1 C2 -178.25(14) ?
C6 C5 C4 C3 -0.2(2) ?
C13 N1 C12 O3 174.59(14) ?
C14 N1 C12 O3 -3.6(2) ?
C13 N1 C12 C11 -5.94(18) yes
C14 N1 C12 C11 175.85(13) ?
O2 C1 C2 C3 -179.45(13) ?
C6 C1 C2 C3 -0.4(2) ?
C1 C2 C3 C4 -0.4(2) ?
C5 C4 C3 C2 0.7(2) ?
C9 C10 C11 C12 179.47(16) yes
C9 C10 C11 S1 0.0(3) ?
O3 C12 C11 C10 5.0(2) ?
N1 C12 C11 C10 -174.39(13) ?
O3 C12 C11 S1 -175.34(13) ?
N1 C12 C11 S1 5.22(15) ?
C13 S1 C11 C10 176.88(16) ?
C13 S1 C11 C12 -2.65(11) ?
C8 C9 C7 O1 -179.13(15) ?
C10 C9 C7 O1 1.3(2) ?
C8 C9 C7 C6 0.77(19) ?
C10 C9 C7 C6 -178.84(14) ?
C1 C6 C7 O1 178.57(14) ?
C5 C6 C7 O1 -0.5(2) ?
C1 C6 C7 C9 -1.33(19) ?
C5 C6 C7 C9 179.62(13) ?
C12 N1 C13 O4 -176.28(15) ?
C14 N1 C13 O4 1.9(2) ?
C12 N1 C13 S1 3.91(16) ?
C14 N1 C13 S1 -177.91(12) ?
C11 S1 C13 O4 179.71(14) ?
C11 S1 C13 N1 -0.48(11) ?
C1 O2 C8 C9 -1.1(2) ?
C10 C9 C8 O2 -179.91(13) ?
C7 C9 C8 O2 0.5(2) ?

loop_
_cod_related_entry_id
_cod_related_entry_database
_cod_related_entry_code
1 ChemSpider 21179547
